data_7048746
loop_
_publ_author_name
'Guan, Dexin'
'Godard, Cyril'
'Polas, Stacey M.'
'Tooze, Robert P.'
'Whitwood, Adrian C.'
'Duckett, Simon B.'

_publ_section_title
;
 Using para hydrogen induced polarization to study steps in the
 hydroformylation reaction.
;
_journal_issue 8
_journal_name_full 'Dalton transactions (Cambridge, England : 2003)'
_journal_page_first 2664
_journal_page_last 2675
_journal_paper_doi 10.1039/c8dt04723e
_journal_volume 48
_journal_year 2019
_chemical_formula_moiety 'C46 H47 Ir O P2'
_chemical_formula_sum 'C46 H47 Ir O P2'
_chemical_formula_weight 869.97
_space_group_crystal_system triclinic
_space_group_IT_number 2
_space_group_name_Hall '-P 1'
_space_group_name_H-M_alt 'P -1'
_symmetry_space_group_name_Hall '-P 1'
_symmetry_space_group_name_H-M 'P -1'
_atom_sites_solution_hydrogens geom
_atom_sites_solution_primary direct
_audit_creation_date 2018-06-21
_audit_creation_method
;
Olex2 1.2
(compiled 2018.05.29 svn.r3508 for OlexSys, GUI svn.r5506)
;
_audit_update_record
;
2018-09-26 deposited with the CCDC.
2019-01-24 downloaded from the CCDC.
;
_cell_angle_alpha 67.732(2)
_cell_angle_beta 88.193(2)
_cell_angle_gamma 63.247(2)
_cell_formula_units_Z 2
_cell_length_a 12.2491(12)
_cell_length_b 12.2632(12)
_cell_length_c 16.0048(15)
_cell_measurement_reflns_used 8527
_cell_measurement_temperature 110(2)
_cell_measurement_theta_max 28.36
_cell_measurement_theta_min 2.53
_cell_volume 1958.4(3)
_computing_cell_refinement 'Bruker SMART'
_computing_data_collection 'Bruker SMART'
_computing_data_reduction 'Bruker SAINT'
_computing_molecular_graphics 'Olex2 (Dolomanov et al., 2009)'
_computing_publication_material 'Olex2 (Dolomanov et al., 2009)'
_computing_structure_refinement 'ShelXL (Sheldrick, 2015)'
_computing_structure_solution 'ShelXS (Sheldrick, 2008)'
_diffrn_ambient_temperature 110(2)
_diffrn_measured_fraction_theta_full 0.987
_diffrn_measured_fraction_theta_max 0.974
_diffrn_measurement_device_type 'Bruker Smart Apex'
_diffrn_measurement_method 'phi and omega scans'
_diffrn_radiation_monochromator graphite
_diffrn_radiation_type MoK\a
_diffrn_radiation_wavelength 0.71073
_diffrn_reflns_av_R_equivalents 0.0295
_diffrn_reflns_av_unetI/netI 0.0552
_diffrn_reflns_Laue_measured_fraction_full 0.987
_diffrn_reflns_Laue_measured_fraction_max 0.974
_diffrn_reflns_limit_h_max 16
_diffrn_reflns_limit_h_min -16
_diffrn_reflns_limit_k_max 15
_diffrn_reflns_limit_k_min -16
_diffrn_reflns_limit_l_max 17
_diffrn_reflns_limit_l_min -21
_diffrn_reflns_number 14091
_diffrn_reflns_point_group_measured_fraction_full 0.987
_diffrn_reflns_point_group_measured_fraction_max 0.974
_diffrn_reflns_theta_full 25.242
_diffrn_reflns_theta_max 28.380
_diffrn_reflns_theta_min 1.943
_diffrn_source_current 40.0
_diffrn_source_power 1.8
_diffrn_source_voltage 45.0
_exptl_absorpt_coefficient_mu 3.524
_exptl_absorpt_correction_T_max 1.000
_exptl_absorpt_correction_T_min 0.670
_exptl_absorpt_correction_type multi-scan
_exptl_absorpt_process_details 'SADABS v2.03; (Sheldrick)'
_exptl_crystal_colour yellow
_exptl_crystal_colour_primary yellow
_exptl_crystal_density_diffrn 1.475
_exptl_crystal_density_method 'not measured'
_exptl_crystal_description plate
_exptl_crystal_F_000 876
_exptl_crystal_size_max 0.36
_exptl_crystal_size_mid 0.28
_exptl_crystal_size_min 0.11
_refine_diff_density_max 4.065
_refine_diff_density_min -2.427
_refine_diff_density_rms 0.170
_refine_ls_extinction_method none
_refine_ls_goodness_of_fit_ref 1.055
_refine_ls_hydrogen_treatment constr
_refine_ls_matrix_type full
_refine_ls_number_parameters 457
_refine_ls_number_reflns 9580
_refine_ls_number_restraints 0
_refine_ls_restrained_S_all 1.055
_refine_ls_R_factor_all 0.0439
_refine_ls_R_factor_gt 0.0393
_refine_ls_shift/su_max 0.000
_refine_ls_shift/su_mean 0.000
_refine_ls_structure_factor_coef Fsqd
_refine_ls_weighting_details 'w=1/[\s^2^(Fo^2^)+(0.0526P)^2^+4.2994P] where P=(Fo^2^+2Fc^2^)/3'
_refine_ls_weighting_scheme calc
_refine_ls_wR_factor_gt 0.1013
_refine_ls_wR_factor_ref 0.1037
_reflns_Friedel_coverage 0.000
_reflns_number_gt 8745
_reflns_number_total 9580
_reflns_threshold_expression 'I > 2\s(I)'
_cod_data_source_file c8dt04723e2.cif
_cod_data_source_block sbd0409m
_cod_depositor_comments 'Adding full bibliography for 7048745--7048747.cif.'
_cod_database_code 7048746
_shelx_shelxl_version_number 2018/3
_shelx_space_group_comment
;
The symmetry employed for this shelxl refinement is uniquely defined
by the following loop, which should always be used as a source of
symmetry information in preference to the above space-group names.
They are only intended as comments.
;
_shelx_estimated_absorpt_t_max 0.698
_shelx_estimated_absorpt_t_min 0.363
_olex2_refinement_description
;
1. Fixed Uiso
 At 1.2 times of:
  All C(H) groups, All C(H,H) groups
 At 1.5 times of:
  All C(H,H,H) groups
2.a Aromatic/amide H refined with riding coordinates:
 C17(H17), C41(H41), C45(H45), C44(H44), C31(H31), C20(H20), C42(H42),
 C24(H24), C21(H21), C16(H16), C23(H23), C30(H30), C38(H38), C10(H10), C13(H13),
  C27(H27), C28(H28), C37(H37), C14(H14), C6(H6), C7(H7), C35(H35), C34(H34),
 C9(H9), C3(H3)
2.b X=CH2 refined with riding coordinates:
 C2(H2A,H2B), C4(H4A,H4B)
2.c Idealised Me refined as rotating group:
 C11(H11A,H11B,H11C), C25(H25A,H25B,H25C), C46(H46A,H46B,H46C), C32(H32A,H32B,
 H32C), C18(H18A,H18B,H18C), C39(H39A,H39B,H39C)
;
_olex2_exptl_crystal_mounting_method 'oil on glass fibre'
_olex2_submission_special_instructions 'No special instructions were received'

loop_
_space_group_symop_operation_xyz
'x, y, z'
'-x, -y, -z'

loop_
_atom_site_label
_atom_site_type_symbol
_atom_site_fract_x
_atom_site_fract_y
_atom_site_fract_z
_atom_site_U_iso_or_equiv
_atom_site_adp_type
_atom_site_occupancy
_atom_site_site_symmetry_order
_atom_site_calc_flag
_atom_site_refinement_flags_posn
Ir1 Ir 0.58774(2) 0.20337(2) 0.18966(2) 0.01623(6) Uani 1 1 d .
P1 P 0.74855(9) -0.01068(11) 0.23840(7) 0.0166(2) Uani 1 1 d .
P2 P 0.39453(9) 0.21207(11) 0.16774(7) 0.0161(2) Uani 1 1 d .
O1 O 0.6419(3) 0.3011(4) -0.0024(2) 0.0328(8) Uani 1 1 d .
C19 C 0.8358(4) -0.0601(4) 0.1531(3) 0.0163(7) Uani 1 1 d .
C12 C 0.8740(4) -0.0449(4) 0.3202(3) 0.0187(8) Uani 1 1 d .
C40 C 0.2921(4) 0.2831(5) 0.2394(3) 0.0186(8) Uani 1 1 d .
C17 C 0.9180(4) 0.0477(5) 0.2980(3) 0.0220(9) Uani 1 1 d .
H17 H 0.878930 0.128523 0.244389 0.026 Uiso 1 1 calc R
C26 C 0.3811(4) 0.0619(4) 0.1864(3) 0.0187(8) Uani 1 1 d .
C41 C 0.2152(4) 0.4200(4) 0.2081(3) 0.0206(8) Uani 1 1 d .
H41 H 0.205743 0.475837 0.145432 0.025 Uiso 1 1 calc R
C5 C 0.7153(4) -0.1497(5) 0.2994(3) 0.0215(8) Uani 1 1 d .
C45 C 0.3034(4) 0.2045(5) 0.3325(3) 0.0211(8) Uani 1 1 d .
H45 H 0.356812 0.110675 0.356254 0.025 Uiso 1 1 calc R
C1 C 0.6219(4) 0.2595(5) 0.0712(3) 0.0213(8) Uani 1 1 d .
C44 C 0.2379(4) 0.2614(5) 0.3904(3) 0.0248(9) Uani 1 1 d .
H44 H 0.245261 0.205817 0.452685 0.030 Uiso 1 1 calc R
C31 C 0.2927(4) 0.0317(5) 0.2311(3) 0.0230(9) Uani 1 1 d .
H31 H 0.232212 0.092849 0.252311 0.028 Uiso 1 1 calc R
C20 C 0.9650(4) -0.1362(4) 0.1685(3) 0.0206(8) Uani 1 1 d .
H20 H 1.011269 -0.163587 0.225795 0.025 Uiso 1 1 calc R
C42 C 0.1519(4) 0.4768(5) 0.2664(3) 0.0244(9) Uani 1 1 d .
H42 H 0.100855 0.571042 0.243213 0.029 Uiso 1 1 calc R
C24 C 0.7713(4) -0.0230(5) 0.0680(3) 0.0202(8) Uani 1 1 d .
H24 H 0.683447 0.028562 0.055445 0.024 Uiso 1 1 calc R
C21 C 1.0266(4) -0.1723(5) 0.1016(3) 0.0238(9) Uani 1 1 d .
H21 H 1.114561 -0.221711 0.113099 0.029 Uiso 1 1 calc R
C16 C 1.0192(4) 0.0224(5) 0.3540(3) 0.0251(9) Uani 1 1 d .
H16 H 1.048017 0.086633 0.337978 0.030 Uiso 1 1 calc R
C23 C 0.8335(4) -0.0604(5) 0.0019(3) 0.0219(8) Uani 1 1 d .
H23 H 0.787556 -0.032861 -0.055577 0.026 Uiso 1 1 calc R
C33 C 0.3022(4) 0.3268(4) 0.0529(3) 0.0184(8) Uani 1 1 d .
C22 C 0.9619(4) -0.1376(5) 0.0177(3) 0.0207(8) Uani 1 1 d .
C30 C 0.2916(4) -0.0877(5) 0.2453(3) 0.0252(9) Uani 1 1 d .
H30 H 0.231819 -0.107665 0.277332 0.030 Uiso 1 1 calc R
C38 C 0.3209(4) 0.4356(5) -0.0001(3) 0.0226(9) Uani 1 1 d .
H38 H 0.384138 0.447063 0.022359 0.027 Uiso 1 1 calc R
C15 C 1.0786(4) -0.0954(5) 0.4328(3) 0.0273(10) Uani 1 1 d .
C10 C 0.6298(4) -0.1345(5) 0.3592(3) 0.0280(10) Uani 1 1 d .
H10 H 0.591117 -0.053459 0.367580 0.034 Uiso 1 1 calc R
C43 C 0.1616(4) 0.3991(5) 0.3580(3) 0.0241(9) Uani 1 1 d .
C13 C 0.9311(4) -0.1607(5) 0.4002(3) 0.0244(9) Uani 1 1 d .
H13 H 0.900769 -0.223782 0.417335 0.029 Uiso 1 1 calc R
C27 C 0.4654(4) -0.0283(5) 0.1537(3) 0.0225(9) Uani 1 1 d .
H27 H 0.526265 -0.009513 0.122435 0.027 Uiso 1 1 calc R
C28 C 0.4624(4) -0.1448(5) 0.1660(3) 0.0278(10) Uani 1 1 d .
H28 H 0.519774 -0.203673 0.141893 0.033 Uiso 1 1 calc R
C37 C 0.2478(4) 0.5270(5) -0.0850(3) 0.0251(9) Uani 1 1 d .
H37 H 0.260884 0.601075 -0.119771 0.030 Uiso 1 1 calc R
C29 C 0.3761(5) -0.1766(5) 0.2133(3) 0.0257(9) Uani 1 1 d .
C14 C 1.0327(4) -0.1855(5) 0.4558(3) 0.0285(10) Uani 1 1 d .
H14 H 1.070766 -0.265410 0.510101 0.034 Uiso 1 1 calc R
C36 C 0.1554(4) 0.5118(5) -0.1201(3) 0.0265(10) Uani 1 1 d .
C6 C 0.7679(4) -0.2679(5) 0.2869(3) 0.0277(10) Uani 1 1 d .
H6 H 0.825722 -0.280230 0.245994 0.033 Uiso 1 1 calc R
C7 C 0.7366(5) -0.3685(6) 0.3336(4) 0.0382(12) Uani 1 1 d .
H7 H 0.772784 -0.448332 0.323724 0.046 Uiso 1 1 calc R
C35 C 0.1365(6) 0.4056(6) -0.0673(4) 0.0416(14) Uani 1 1 d .
H35 H 0.073005 0.394474 -0.089684 0.050 Uiso 1 1 calc R
C34 C 0.2085(5) 0.3142(6) 0.0184(4) 0.0353(12) Uani 1 1 d .
H34 H 0.192980 0.242082 0.053627 0.042 Uiso 1 1 calc R
C9 C 0.6005(5) -0.2358(6) 0.4066(4) 0.0373(13) Uani 1 1 d .
H9 H 0.543314 -0.224084 0.448020 0.045 Uiso 1 1 calc R
C8 C 0.6534(5) -0.3542(6) 0.3945(4) 0.0418(14) Uani 1 1 d .
C11 C 0.6199(7) -0.4627(8) 0.4463(6) 0.064(2) Uani 1 1 d .
H11A H 0.640601 -0.523445 0.415597 0.096 Uiso 1 1 calc GR
H11B H 0.530781 -0.422590 0.448284 0.096 Uiso 1 1 calc GR
H11C H 0.666468 -0.512945 0.508937 0.096 Uiso 1 1 calc GR
C2 C 0.5138(4) 0.3978(5) 0.1972(3) 0.0266(9) Uani 1 1 d .
H2A H 0.439504 0.392469 0.191901 0.032 Uiso 1 1 calc R
H2B H 0.521408 0.471603 0.154107 0.032 Uiso 1 1 calc R
C3 C 0.6152(5) 0.2938(5) 0.2709(3) 0.0273(10) Uani 1 1 d .
H3 H 0.691366 0.294182 0.279424 0.033 Uiso 1 1 calc R
C4 C 0.5888(4) 0.1887(6) 0.3306(3) 0.0275(10) Uani 1 1 d .
H4A H 0.510986 0.193180 0.318959 0.033 Uiso 1 1 calc R
H4B H 0.649360 0.115277 0.381300 0.033 Uiso 1 1 calc R
C25 C 1.0286(5) -0.1802(6) -0.0533(3) 0.0293(10) Uani 1 1 d .
H25A H 1.103872 -0.170382 -0.055964 0.044 Uiso 1 1 calc GR
H25B H 0.974418 -0.124045 -0.113146 0.044 Uiso 1 1 calc GR
H25C H 1.051059 -0.273955 -0.037315 0.044 Uiso 1 1 calc GR
C46 C 0.0917(5) 0.4613(5) 0.4205(3) 0.0303(10) Uani 1 1 d .
H46A H 0.068752 0.556527 0.394367 0.045 Uiso 1 1 calc GR
H46B H 0.144084 0.416551 0.480577 0.045 Uiso 1 1 calc GR
H46C H 0.016444 0.451302 0.427338 0.045 Uiso 1 1 calc GR
C32 C 0.3753(6) -0.3053(6) 0.2278(4) 0.0381(12) Uani 1 1 d .
H32A H 0.315245 -0.316349 0.267684 0.057 Uiso 1 1 calc GR
H32B H 0.458123 -0.380886 0.256568 0.057 Uiso 1 1 calc GR
H32C H 0.351876 -0.302128 0.168631 0.057 Uiso 1 1 calc GR
C18 C 1.1896(5) -0.1212(6) 0.4909(4) 0.0365(12) Uani 1 1 d .
H18A H 1.171390 -0.040896 0.500635 0.055 Uiso 1 1 calc GR
H18B H 1.261419 -0.143350 0.459522 0.055 Uiso 1 1 calc GR
H18C H 1.207892 -0.196030 0.550117 0.055 Uiso 1 1 calc GR
C39 C 0.0736(5) 0.6154(6) -0.2113(4) 0.0394(13) Uani 1 1 d .
H39A H 0.038731 0.575132 -0.237469 0.059 Uiso 1 1 calc GR
H39B H 0.122952 0.647732 -0.253167 0.059 Uiso 1 1 calc GR
H39C H 0.006123 0.690549 -0.202278 0.059 Uiso 1 1 calc GR

loop_
_atom_site_aniso_label
_atom_site_aniso_U_11
_atom_site_aniso_U_22
_atom_site_aniso_U_33
_atom_site_aniso_U_23
_atom_site_aniso_U_13
_atom_site_aniso_U_12
Ir1 0.01275(8) 0.01849(9) 0.01794(9) -0.00880(6) 0.00096(5) -0.00658(6)
P1 0.0140(5) 0.0198(5) 0.0154(5) -0.0071(4) 0.0012(4) -0.0076(4)
P2 0.0135(4) 0.0180(5) 0.0170(5) -0.0078(4) 0.0016(4) -0.0070(4)
O1 0.0335(19) 0.0313(19) 0.0268(17) -0.0085(15) 0.0050(14) -0.0126(16)
C19 0.0127(17) 0.0185(19) 0.0162(18) -0.0071(15) 0.0020(14) -0.0060(15)
C12 0.0164(18) 0.022(2) 0.0183(18) -0.0096(16) 0.0025(15) -0.0089(17)
C40 0.0132(18) 0.025(2) 0.0205(19) -0.0116(17) 0.0046(15) -0.0092(16)
C17 0.0161(19) 0.028(2) 0.0180(19) -0.0095(17) 0.0016(15) -0.0079(18)
C26 0.0171(19) 0.020(2) 0.0185(18) -0.0101(16) 0.0008(15) -0.0070(16)
C41 0.020(2) 0.020(2) 0.0202(19) -0.0085(17) 0.0024(16) -0.0077(17)
C5 0.0160(19) 0.024(2) 0.0199(19) -0.0034(17) -0.0029(15) -0.0096(17)
C45 0.0179(19) 0.021(2) 0.020(2) -0.0102(17) 0.0029(15) -0.0045(17)
C1 0.021(2) 0.026(2) 0.0153(18) -0.0098(17) 0.0013(15) -0.0084(18)
C44 0.023(2) 0.029(2) 0.020(2) -0.0097(18) 0.0050(17) -0.0111(19)
C31 0.022(2) 0.027(2) 0.022(2) -0.0127(18) 0.0057(16) -0.0120(18)
C20 0.0152(19) 0.020(2) 0.023(2) -0.0096(17) 0.0013(15) -0.0054(16)
C42 0.022(2) 0.019(2) 0.027(2) -0.0103(18) 0.0055(17) -0.0052(18)
C24 0.0157(18) 0.024(2) 0.021(2) -0.0119(17) 0.0022(15) -0.0073(17)
C21 0.0157(19) 0.025(2) 0.029(2) -0.0115(19) 0.0041(16) -0.0080(18)
C16 0.020(2) 0.034(3) 0.025(2) -0.014(2) 0.0040(17) -0.0143(19)
C23 0.023(2) 0.027(2) 0.0177(19) -0.0115(17) 0.0039(16) -0.0117(18)
C33 0.0183(19) 0.020(2) 0.0179(18) -0.0085(16) 0.0021(15) -0.0090(16)
C22 0.019(2) 0.021(2) 0.024(2) -0.0116(17) 0.0063(16) -0.0097(17)
C30 0.028(2) 0.028(2) 0.023(2) -0.0092(19) 0.0040(17) -0.017(2)
C38 0.0171(19) 0.025(2) 0.026(2) -0.0099(18) 0.0025(16) -0.0110(18)
C15 0.018(2) 0.038(3) 0.023(2) -0.016(2) 0.0004(17) -0.007(2)
C10 0.023(2) 0.032(3) 0.024(2) -0.0058(19) 0.0011(17) -0.013(2)
C43 0.018(2) 0.029(2) 0.023(2) -0.0145(19) 0.0036(16) -0.0059(18)
C13 0.023(2) 0.025(2) 0.020(2) -0.0057(18) -0.0020(16) -0.0098(18)
C27 0.0164(19) 0.027(2) 0.027(2) -0.0157(19) 0.0032(16) -0.0085(17)
C28 0.023(2) 0.025(2) 0.034(2) -0.017(2) 0.0009(18) -0.0063(19)
C37 0.021(2) 0.027(2) 0.026(2) -0.0086(19) 0.0026(17) -0.0112(19)
C29 0.030(2) 0.023(2) 0.023(2) -0.0086(18) -0.0036(18) -0.0116(19)
C14 0.026(2) 0.030(3) 0.019(2) -0.0051(19) -0.0076(17) -0.008(2)
C36 0.027(2) 0.027(2) 0.021(2) -0.0050(18) -0.0021(17) -0.012(2)
C6 0.024(2) 0.023(2) 0.033(2) -0.0068(19) 0.0010(18) -0.0118(19)
C7 0.034(3) 0.025(3) 0.050(3) -0.006(2) -0.002(2) -0.017(2)
C35 0.046(3) 0.046(3) 0.033(3) -0.003(2) -0.013(2) -0.032(3)
C34 0.041(3) 0.033(3) 0.032(3) 0.001(2) -0.008(2) -0.029(2)
C9 0.027(3) 0.044(3) 0.030(2) 0.001(2) 0.002(2) -0.021(2)
C8 0.029(3) 0.039(3) 0.043(3) 0.005(3) -0.006(2) -0.022(2)
C11 0.055(4) 0.046(4) 0.075(5) 0.006(4) 0.004(4) -0.036(4)
C2 0.025(2) 0.025(2) 0.036(2) -0.019(2) 0.0064(19) -0.0117(19)
C3 0.031(2) 0.036(3) 0.030(2) -0.022(2) 0.0064(19) -0.020(2)
C4 0.024(2) 0.041(3) 0.024(2) -0.016(2) 0.0029(17) -0.018(2)
C25 0.026(2) 0.037(3) 0.032(2) -0.022(2) 0.0134(19) -0.014(2)
C46 0.028(2) 0.024(2) 0.032(2) -0.017(2) 0.010(2) -0.003(2)
C32 0.048(3) 0.026(3) 0.044(3) -0.016(2) 0.001(2) -0.019(2)
C18 0.022(2) 0.049(3) 0.033(3) -0.018(2) -0.006(2) -0.011(2)
C39 0.038(3) 0.041(3) 0.029(3) 0.000(2) -0.012(2) -0.021(3)

loop_
_atom_type_symbol
_atom_type_description
_atom_type_scat_dispersion_real
_atom_type_scat_dispersion_imag
_atom_type_scat_source
C C 0.0033 0.0016 'International Tables Vol C Tables 4.2.6.8 and 6.1.1.4'
H H 0.0000 0.0000 'International Tables Vol C Tables 4.2.6.8 and 6.1.1.4'
O O 0.0106 0.0060 'International Tables Vol C Tables 4.2.6.8 and 6.1.1.4'
P P 0.1023 0.0942 'International Tables Vol C Tables 4.2.6.8 and 6.1.1.4'
Ir Ir -1.4442 7.9887 'International Tables Vol C Tables 4.2.6.8 and 6.1.1.4'

loop_
_geom_angle_atom_site_label_1
_geom_angle_atom_site_label_2
_geom_angle_atom_site_label_3
_geom_angle
P1 Ir1 P2 112.02(4)
C1 Ir1 P1 94.89(14)
C1 Ir1 P2 103.18(13)
C1 Ir1 C2 96.0(2)
C1 Ir1 C3 115.7(2)
C1 Ir1 C4 154.25(19)
C2 Ir1 P1 146.62(13)
C2 Ir1 P2 96.02(13)
C2 Ir1 C4 66.9(2)
C3 Ir1 P1 108.27(15)
C3 Ir1 P2 120.02(14)
C3 Ir1 C2 39.15(19)
C3 Ir1 C4 39.21(19)
C4 Ir1 P1 90.84(14)
C4 Ir1 P2 97.83(12)
C19 P1 Ir1 117.79(14)
C19 P1 C12 100.59(18)
C19 P1 C5 102.7(2)
C12 P1 Ir1 113.06(15)
C5 P1 Ir1 118.04(15)
C5 P1 C12 102.09(19)
C40 P2 Ir1 110.90(13)
C40 P2 C26 103.8(2)
C40 P2 C33 101.42(19)
C26 P2 Ir1 121.89(14)
C26 P2 C33 101.63(19)
C33 P2 Ir1 114.72(14)
C20 C19 P1 123.5(3)
C20 C19 C24 117.5(4)
C24 C19 P1 119.0(3)
C17 C12 P1 117.8(3)
C13 C12 P1 123.6(3)
C13 C12 C17 118.5(4)
C41 C40 P2 121.0(3)
C41 C40 C45 117.4(4)
C45 C40 P2 120.8(3)
C12 C17 H17 119.8
C12 C17 C16 120.4(4)
C16 C17 H17 119.8
C31 C26 P2 124.5(3)
C31 C26 C27 117.7(4)
C27 C26 P2 117.8(3)
C40 C41 H41 119.4
C42 C41 C40 121.2(4)
C42 C41 H41 119.4
C10 C5 P1 118.4(4)
C6 C5 P1 123.4(4)
C6 C5 C10 118.2(4)
C40 C45 H45 119.4
C44 C45 C40 121.2(4)
C44 C45 H45 119.4
O1 C1 Ir1 176.3(4)
C45 C44 H44 119.7
C45 C44 C43 120.7(4)
C43 C44 H44 119.7
C26 C31 H31 119.6
C26 C31 C30 120.8(4)
C30 C31 H31 119.6
C19 C20 H20 119.5
C21 C20 C19 121.1(4)
C21 C20 H20 119.5
C41 C42 H42 119.3
C43 C42 C41 121.4(4)
C43 C42 H42 119.3
C19 C24 H24 119.5
C23 C24 C19 121.0(4)
C23 C24 H24 119.5
C20 C21 H21 119.4
C20 C21 C22 121.2(4)
C22 C21 H21 119.4
C17 C16 H16 119.5
C15 C16 C17 121.1(5)
C15 C16 H16 119.5
C24 C23 H23 119.3
C24 C23 C22 121.5(4)
C22 C23 H23 119.3
C38 C33 P2 119.8(3)
C34 C33 P2 122.1(3)
C34 C33 C38 118.0(4)
C21 C22 C25 121.1(4)
C23 C22 C21 117.7(4)
C23 C22 C25 121.3(4)
C31 C30 H30 119.6
C29 C30 C31 120.9(4)
C29 C30 H30 119.6
C33 C38 H38 119.7
C37 C38 C33 120.6(4)
C37 C38 H38 119.7
C16 C15 C18 119.8(5)
C14 C15 C16 118.3(4)
C14 C15 C18 121.9(5)
C5 C10 H10 119.5
C9 C10 C5 120.9(5)
C9 C10 H10 119.5
C44 C43 C46 120.9(4)
C42 C43 C44 118.1(4)
C42 C43 C46 121.0(4)
C12 C13 H13 119.7
C12 C13 C14 120.7(4)
C14 C13 H13 119.7
C26 C27 H27 119.4
C28 C27 C26 121.3(4)
C28 C27 H27 119.4
C27 C28 H28 119.6
C27 C28 C29 120.8(4)
C29 C28 H28 119.6
C38 C37 H37 119.5
C38 C37 C36 120.9(4)
C36 C37 H37 119.5
C30 C29 C28 118.5(4)
C30 C29 C32 121.2(5)
C28 C29 C32 120.2(5)
C15 C14 C13 121.0(4)
C15 C14 H14 119.5
C13 C14 H14 119.5
C37 C36 C39 120.1(4)
C35 C36 C37 118.2(4)
C35 C36 C39 121.6(4)
C5 C6 H6 119.7
C5 C6 C7 120.6(5)
C7 C6 H6 119.7
C6 C7 H7 119.4
C8 C7 C6 121.1(6)
C8 C7 H7 119.4
C36 C35 H35 119.4
C36 C35 C34 121.3(5)
C34 C35 H35 119.4
C33 C34 C35 120.9(5)
C33 C34 H34 119.5
C35 C34 H34 119.5
C10 C9 H9 119.5
C10 C9 C8 121.0(5)
C8 C9 H9 119.5
C7 C8 C11 121.7(7)
C9 C8 C7 118.2(5)
C9 C8 C11 120.1(6)
C8 C11 H11A 109.5
C8 C11 H11B 109.5
C8 C11 H11C 109.5
H11A C11 H11B 109.5
H11A C11 H11C 109.5
H11B C11 H11C 109.5
Ir1 C2 H2A 79.6
Ir1 C2 H2B 123.9
H2A C2 H2B 120.0
C3 C2 Ir1 67.8(3)
C3 C2 H2A 120.0
C3 C2 H2B 120.0
Ir1 C3 H3 121.8
C2 C3 Ir1 73.0(3)
C2 C3 H3 123.4
C2 C3 C4 113.1(4)
C4 C3 Ir1 73.2(3)
C4 C3 H3 123.4
Ir1 C4 H4A 79.7
Ir1 C4 H4B 124.0
C3 C4 Ir1 67.6(2)
C3 C4 H4A 120.0
C3 C4 H4B 120.0
H4A C4 H4B 120.0
C22 C25 H25A 109.5
C22 C25 H25B 109.5
C22 C25 H25C 109.5
H25A C25 H25B 109.5
H25A C25 H25C 109.5
H25B C25 H25C 109.5
C43 C46 H46A 109.5
C43 C46 H46B 109.5
C43 C46 H46C 109.5
H46A C46 H46B 109.5
H46A C46 H46C 109.5
H46B C46 H46C 109.5
C29 C32 H32A 109.5
C29 C32 H32B 109.5
C29 C32 H32C 109.5
H32A C32 H32B 109.5
H32A C32 H32C 109.5
H32B C32 H32C 109.5
C15 C18 H18A 109.5
C15 C18 H18B 109.5
C15 C18 H18C 109.5
H18A C18 H18B 109.5
H18A C18 H18C 109.5
H18B C18 H18C 109.5
C36 C39 H39A 109.5
C36 C39 H39B 109.5
C36 C39 H39C 109.5
H39A C39 H39B 109.5
H39A C39 H39C 109.5
H39B C39 H39C 109.5

loop_
_geom_bond_atom_site_label_1
_geom_bond_atom_site_label_2
_geom_bond_distance
Ir1 P1 2.2954(11)
Ir1 P2 2.3519(10)
Ir1 C1 1.862(4)
Ir1 C2 2.188(5)
Ir1 C3 2.119(4)
Ir1 C4 2.193(5)
P1 C19 1.823(4)
P1 C12 1.840(4)
P1 C5 1.835(5)
P2 C40 1.825(4)
P2 C26 1.833(5)
P2 C33 1.837(4)
O1 C1 1.161(5)
C19 C20 1.398(6)
C19 C24 1.402(5)
C12 C17 1.392(6)
C12 C13 1.389(6)
C40 C41 1.387(6)
C40 C45 1.405(6)
C17 H17 0.9500
C17 C16 1.396(6)
C26 C31 1.391(6)
C26 C27 1.392(6)
C41 H41 0.9500
C41 C42 1.386(6)
C5 C10 1.394(6)
C5 C6 1.388(7)
C45 H45 0.9500
C45 C44 1.388(6)
C44 H44 0.9500
C44 C43 1.394(7)
C31 H31 0.9500
C31 C30 1.401(7)
C20 H20 0.9500
C20 C21 1.386(6)
C42 H42 0.9500
C42 C43 1.385(6)
C24 H24 0.9500
C24 C23 1.382(6)
C21 H21 0.9500
C21 C22 1.393(6)
C16 H16 0.9500
C16 C15 1.392(7)
C23 H23 0.9500
C23 C22 1.392(6)
C33 C38 1.399(6)
C33 C34 1.383(6)
C22 C25 1.496(6)
C30 H30 0.9500
C30 C29 1.375(7)
C38 H38 0.9500
C38 C37 1.388(6)
C15 C14 1.382(7)
C15 C18 1.511(6)
C10 H10 0.9500
C10 C9 1.386(7)
C43 C46 1.501(6)
C13 H13 0.9500
C13 C14 1.400(6)
C27 H27 0.9500
C27 C28 1.384(7)
C28 H28 0.9500
C28 C29 1.393(7)
C37 H37 0.9500
C37 C36 1.393(6)
C29 C32 1.511(7)
C14 H14 0.9500
C36 C35 1.374(7)
C36 C39 1.513(7)
C6 H6 0.9500
C6 C7 1.392(7)
C7 H7 0.9500
C7 C8 1.387(9)
C35 H35 0.9500
C35 C34 1.391(7)
C34 H34 0.9500
C9 H9 0.9500
C9 C8 1.387(9)
C8 C11 1.504(8)
C11 H11A 0.9800
C11 H11B 0.9800
C11 H11C 0.9800
C2 H2A 0.9500
C2 H2B 0.9500
C2 C3 1.445(7)
C3 H3 0.9500
C3 C4 1.449(7)
C4 H4A 0.9500
C4 H4B 0.9500
C25 H25A 0.9800
C25 H25B 0.9800
C25 H25C 0.9800
C46 H46A 0.9800
C46 H46B 0.9800
C46 H46C 0.9800
C32 H32A 0.9800
C32 H32B 0.9800
C32 H32C 0.9800
C18 H18A 0.9800
C18 H18B 0.9800
C18 H18C 0.9800
C39 H39A 0.9800
C39 H39B 0.9800
C39 H39C 0.9800

loop_
_geom_torsion_atom_site_label_1
_geom_torsion_atom_site_label_2
_geom_torsion_atom_site_label_3
_geom_torsion_atom_site_label_4
_geom_torsion
Ir1 P1 C19 C20 138.3(3)
Ir1 P1 C19 C24 -43.1(4)
Ir1 P1 C12 C17 -48.3(4)
Ir1 P1 C12 C13 135.1(4)
Ir1 P1 C5 C10 -37.0(4)
Ir1 P1 C5 C6 140.8(3)
Ir1 P2 C40 C41 89.0(3)
Ir1 P2 C40 C45 -80.3(4)
Ir1 P2 C26 C31 137.0(3)
Ir1 P2 C26 C27 -42.9(4)
Ir1 P2 C33 C38 -25.2(4)
Ir1 P2 C33 C34 158.8(4)
Ir1 C2 C3 C4 -62.6(3)
P1 C19 C20 C21 179.2(4)
P1 C19 C24 C23 -178.8(4)
P1 C12 C17 C16 -175.2(4)
P1 C12 C13 C14 174.8(4)
P1 C5 C10 C9 179.6(4)
P1 C5 C6 C7 -178.5(4)
P2 C40 C41 C42 -169.7(3)
P2 C40 C45 C44 171.1(3)
P2 C26 C31 C30 -177.8(3)
P2 C26 C27 C28 179.3(3)
P2 C33 C38 C37 -176.8(4)
P2 C33 C34 C35 177.3(5)
C19 P1 C12 C17 78.2(4)
C19 P1 C12 C13 -98.4(4)
C19 P1 C5 C10 -168.5(3)
C19 P1 C5 C6 9.4(4)
C19 C20 C21 C22 -1.9(7)
C19 C24 C23 C22 0.9(7)
C12 P1 C19 C20 15.0(4)
C12 P1 C19 C24 -166.4(4)
C12 P1 C5 C10 87.6(4)
C12 P1 C5 C6 -94.6(4)
C12 C17 C16 C15 0.2(7)
C12 C13 C14 C15 0.2(8)
C40 P2 C26 C31 11.1(4)
C40 P2 C26 C27 -168.7(3)
C40 P2 C33 C38 94.4(4)
C40 P2 C33 C34 -81.6(5)
C40 C41 C42 C43 -0.9(7)
C40 C45 C44 C43 -1.8(7)
C17 C12 C13 C14 -1.8(7)
C17 C16 C15 C14 -1.7(7)
C17 C16 C15 C18 178.7(5)
C26 P2 C40 C41 -138.4(3)
C26 P2 C40 C45 52.3(4)
C26 P2 C33 C38 -158.7(4)
C26 P2 C33 C34 25.3(5)
C26 C31 C30 C29 -1.6(7)
C26 C27 C28 C29 -1.4(7)
C41 C40 C45 C44 1.4(6)
C41 C42 C43 C44 0.5(7)
C41 C42 C43 C46 -179.3(4)
C5 P1 C19 C20 -90.1(4)
C5 P1 C19 C24 88.5(4)
C5 P1 C12 C17 -176.2(3)
C5 P1 C12 C13 7.3(4)
C5 C10 C9 C8 -1.3(8)
C5 C6 C7 C8 -0.7(8)
C45 C40 C41 C42 -0.1(6)
C45 C44 C43 C42 0.8(7)
C45 C44 C43 C46 -179.4(4)
C31 C26 C27 C28 -0.6(6)
C31 C30 C29 C28 -0.4(7)
C31 C30 C29 C32 -179.7(4)
C20 C19 C24 C23 -0.1(7)
C20 C21 C22 C23 2.6(7)
C20 C21 C22 C25 -178.2(4)
C24 C19 C20 C21 0.6(7)
C24 C23 C22 C21 -2.1(7)
C24 C23 C22 C25 178.7(4)
C16 C15 C14 C13 1.5(7)
C33 P2 C40 C41 -33.2(4)
C33 P2 C40 C45 157.4(3)
C33 P2 C26 C31 -93.9(4)
C33 P2 C26 C27 86.3(4)
C33 C38 C37 C36 -0.9(7)
C38 C33 C34 C35 1.2(9)
C38 C37 C36 C35 1.7(8)
C38 C37 C36 C39 177.7(5)
C10 C5 C6 C7 -0.6(7)
C10 C9 C8 C7 0.0(8)
C10 C9 C8 C11 -179.7(5)
C13 C12 C17 C16 1.6(7)
C27 C26 C31 C30 2.1(6)
C27 C28 C29 C30 1.9(7)
C27 C28 C29 C32 -178.8(4)
C37 C36 C35 C34 -1.0(9)
C36 C35 C34 C33 -0.4(10)
C6 C5 C10 C9 1.6(7)
C6 C7 C8 C9 1.0(8)
C6 C7 C8 C11 -179.3(6)
C34 C33 C38 C37 -0.6(7)
C2 C3 C4 Ir1 62.6(3)
C18 C15 C14 C13 -178.9(5)
C39 C36 C35 C34 -177.0(6)
